data_2211315
loop_
_publ_author_name
'Sadaf Saeed'
'Alam, Samina'
'Andreas Fischer'
'Khan, Naeema'

_publ_section_title
;
 3-Chloro-<i>N</i>'-hydroxy-<i>N</i>-(1-naphthyl)benzenecarboximidamide
;
_journal_coeditor_code CF2054
_journal_issue 12
_journal_name_full 'Acta Crystallographica Section E'
_journal_page_first o5363
_journal_page_last o5364
_journal_paper_doi 10.1107/S1600536806042747
_journal_volume 62
_journal_year 2006
_chemical_formula_iupac 'C17 H13 Cl N2 O'
_chemical_formula_moiety 'C17 H13 Cl N2 O'
_chemical_formula_sum 'C17 H13 Cl N2 O'
_chemical_formula_weight 296.74
_chemical_name_systematic
;
3-Chloro-N'-hydroxy-N-(1-naphthyl)benzenecarboximidamide
;
_space_group_IT_number 2
_symmetry_cell_setting triclinic
_symmetry_space_group_name_Hall '-P 1'
_symmetry_space_group_name_H-M 'P -1'
_atom_sites_solution_primary direct
_atom_sites_solution_secondary difmap
_cell_angle_alpha 104.099(3)
_cell_angle_beta 93.815(4)
_cell_angle_gamma 103.869(4)
_cell_formula_units_Z 2
_cell_length_a 7.7217(5)
_cell_length_b 8.7039(4)
_cell_length_c 11.9158(4)
_cell_measurement_reflns_used 85
_cell_measurement_temperature 298
_cell_measurement_theta_max 21.5
_cell_measurement_theta_min 4.9
_cell_volume 747.41(7)
_computing_cell_refinement 'DIRAX/LSQ (Duisenberg, 1992)'
_computing_data_collection 'COLLECT (Nonius, 1999)'
_computing_data_reduction 'EvalCCD (Duisenberg <i>et al.</i>,  2003)'
_computing_structure_refinement 'SHELXL97 (Sheldrick, 1997)'
_computing_structure_solution 'SHELXS97 (Sheldrick, 1997)'
_diffrn_measured_fraction_theta_full 0.991
_diffrn_measured_fraction_theta_max 0.991
_diffrn_measurement_device 'Bruker--Nonius KappaCCD'
_diffrn_measurement_method '\f and \w'
_diffrn_radiation_source 'fine-focus sealed tube'
_diffrn_radiation_type MoK\a
_diffrn_reflns_av_R_equivalents 0.0462
_diffrn_reflns_av_sigmaI/netI 0.0396
_diffrn_reflns_limit_h_max 9
_diffrn_reflns_limit_h_min -9
_diffrn_reflns_limit_k_max 10
_diffrn_reflns_limit_k_min -9
_diffrn_reflns_limit_l_max 14
_diffrn_reflns_limit_l_min -13
_diffrn_reflns_number 10909
_diffrn_reflns_theta_full 25.50
_diffrn_reflns_theta_max 25.50
_diffrn_reflns_theta_min 4.54
_diffrn_standards_number 0
_exptl_absorpt_coefficient_mu 0.255
_exptl_absorpt_correction_type none
_exptl_crystal_colour orange
_exptl_crystal_density_diffrn 1.319
_exptl_crystal_density_method 'not measured'
_exptl_crystal_description block
_exptl_crystal_size_max 0.52
_exptl_crystal_size_mid 0.30
_exptl_crystal_size_min 0.20
_refine_diff_density_max 0.131
_refine_diff_density_min -0.322
_refine_ls_extinction_method none
_refine_ls_goodness_of_fit_ref 1.06
_refine_ls_hydrogen_treatment constr
_refine_ls_matrix_type full
_refine_ls_number_parameters 190
_refine_ls_number_reflns 2764
_refine_ls_number_restraints 0
_refine_ls_restrained_S_all 1.06
_refine_ls_R_factor_all 0.082
_refine_ls_R_factor_gt 0.043
_refine_ls_shift/su_max 0.001
_refine_ls_shift/su_mean 0.000
_refine_ls_structure_factor_coef Fsqd
_refine_ls_weighting_details 'calc w=1/[\s^2^(Fo^2^)+(0.0431P)^2^+0.1831P] where P=(Fo^2^+2Fc^2^)/3'
_refine_ls_weighting_scheme calc
_refine_ls_wR_factor_gt 0.091
_refine_ls_wR_factor_ref 0.110
_reflns_number_gt 1796
_reflns_number_total 2764
_reflns_threshold_expression I>2\s(I)
_cod_data_source_file cf2054.cif
_cod_data_source_block I
_cod_database_code 2211315
_cod_database_fobs_code 2211315

loop_
_symmetry_equiv_pos_as_xyz
+x,+y,+z
-x,-y,-z

loop_
_atom_site_type_symbol
_atom_site_label
_atom_site_fract_x
_atom_site_fract_y
_atom_site_fract_z
_atom_site_U_iso_or_equiv
_atom_site_adp_type
_atom_site_calc_flag
_atom_site_refinement_flags
_atom_site_occupancy
Cl Cl1 1.09774(11) -0.22768(10) 0.53081(6) 0.0899(3) Uani d . 1
C C17 0.4906(3) 0.3541(2) 0.83830(16) 0.0428(5) Uani d . 1
C C8 0.6410(3) 0.2882(2) 0.81859(16) 0.0395(5) Uani d . 1
N N2 0.6596(2) 0.1654(2) 0.87420(14) 0.0484(4) Uani d . 1
O O1 0.8583(2) 0.1113(2) 1.03249(12) 0.0691(5) Uani d . 1
C C7 0.7685(3) 0.0629(2) 0.84256(16) 0.0408(5) Uani d . 1
C C6 0.9170(3) -0.0693(2) 0.68356(17) 0.0452(5) Uani d . 1
N N1 0.8650(3) 0.0228(2) 0.91684(14) 0.0520(5) Uani d . 1
C C5 0.7659(3) -0.0230(2) 0.71904(16) 0.0397(5) Uani d . 1
C C16 0.3566(3) 0.2966(3) 0.9034(2) 0.0567(6) Uani d . 1
C C9 0.7651(3) 0.3469(2) 0.75335(17) 0.0475(5) Uani d . 1
C C4 0.6109(3) -0.0666(2) 0.63978(18) 0.0493(5) Uani d . 1
C C12 0.4788(3) 0.4863(3) 0.79062(19) 0.0553(6) Uani d . 1
C C11 0.6098(4) 0.5424(3) 0.7234(2) 0.0688(7) Uani d . 1
C C3 0.6095(3) -0.1587(3) 0.5274(2) 0.0631(7) Uani d . 1
C C1 0.9108(3) -0.1633(3) 0.57183(18) 0.0533(6) Uani d . 1
C C2 0.7574(4) -0.2085(3) 0.49319(19) 0.0658(7) Uani d . 1
C C15 0.2198(3) 0.3699(3) 0.9236(2) 0.0769(8) Uani d . 1
C C13 0.3334(4) 0.5569(3) 0.8139(3) 0.0776(8) Uani d . 1
C C10 0.7475(4) 0.4738(3) 0.7043(2) 0.0639(6) Uani d . 1
C C14 0.2090(4) 0.5012(4) 0.8784(3) 0.0855(10) Uani d . 1
H H2N 0.6615 0.2043 0.9560 0.058 Uiso d R 1
H H1O 0.9478 0.0969 1.0751 0.083 Uiso d R 1
H H6 1.0228 -0.0369 0.7353 0.054 Uiso calc R 1
H H16 0.3611 0.2079 0.9330 0.068 Uiso calc R 1
H H9 0.8626 0.3024 0.7411 0.057 Uiso calc R 1
H H4 0.4960 -0.0293 0.6669 0.059 Uiso d R 1
H H11 0.6014 0.6283 0.6916 0.083 Uiso calc R 1
H H3 0.5061 -0.1874 0.4740 0.076 Uiso calc R 1
H H2 0.7541 -0.2721 0.4177 0.079 Uiso calc R 1
H H15 0.1330 0.3319 0.9680 0.092 Uiso calc R 1
H H13 0.3238 0.6440 0.7838 0.093 Uiso calc R 1
H H10 0.8317 0.5111 0.6581 0.077 Uiso calc R 1
H H14 0.1153 0.5503 0.8929 0.103 Uiso calc R 1

loop_
_atom_site_aniso_label
_atom_site_aniso_U_11
_atom_site_aniso_U_22
_atom_site_aniso_U_33
_atom_site_aniso_U_12
_atom_site_aniso_U_13
_atom_site_aniso_U_23
Cl1 0.0982(6) 0.0961(6) 0.0831(5) 0.0450(4) 0.0404(4) 0.0117(4)
C17 0.0418(11) 0.0362(11) 0.0439(11) 0.0147(9) -0.0079(9) -0.0021(9)
C8 0.0452(11) 0.0340(10) 0.0384(10) 0.0147(9) -0.0036(9) 0.0066(8)
N2 0.0649(12) 0.0520(11) 0.0423(9) 0.0353(9) 0.0105(8) 0.0181(8)
O1 0.1089(13) 0.0822(11) 0.0346(8) 0.0652(10) 0.0037(8) 0.0118(7)
C7 0.0499(12) 0.0374(11) 0.0407(11) 0.0191(9) 0.0033(9) 0.0140(8)
C6 0.0544(13) 0.0430(12) 0.0402(11) 0.0163(10) 0.0020(9) 0.0126(9)
N1 0.0770(13) 0.0548(11) 0.0339(9) 0.0381(10) 0.0025(8) 0.0109(8)
C5 0.0504(12) 0.0344(10) 0.0377(11) 0.0160(9) -0.0006(9) 0.0128(8)
C16 0.0489(13) 0.0495(13) 0.0654(14) 0.0173(11) 0.0030(11) 0.0003(11)
C9 0.0494(12) 0.0404(12) 0.0527(12) 0.0148(10) 0.0035(10) 0.0105(10)
C4 0.0546(13) 0.0424(12) 0.0509(13) 0.0157(10) -0.0088(10) 0.0141(10)
C12 0.0627(15) 0.0373(12) 0.0596(14) 0.0232(11) -0.0188(11) -0.0015(10)
C11 0.100(2) 0.0386(13) 0.0716(16) 0.0241(14) -0.0042(15) 0.0212(12)
C3 0.0756(17) 0.0515(14) 0.0536(15) 0.0145(13) -0.0219(12) 0.0088(11)
C1 0.0709(15) 0.0475(13) 0.0456(13) 0.0219(11) 0.0125(11) 0.0130(10)
C2 0.098(2) 0.0535(14) 0.0391(13) 0.0195(14) -0.0017(13) 0.0037(10)
C15 0.0461(14) 0.0744(19) 0.0897(19) 0.0164(13) 0.0051(13) -0.0155(15)
C13 0.080(2) 0.0568(16) 0.090(2) 0.0420(15) -0.0246(16) -0.0042(14)
C10 0.0844(18) 0.0439(13) 0.0660(16) 0.0147(13) 0.0134(13) 0.0212(11)
C14 0.0546(17) 0.072(2) 0.109(2) 0.0385(15) -0.0215(16) -0.0262(17)

loop_
_atom_type_symbol
_atom_type_description
_atom_type_scat_dispersion_real
_atom_type_scat_dispersion_imag
_atom_type_scat_source
C C 0.0033 0.0016 'International Tables Vol C Tables 4.2.6.8 and 6.1.1.4'
H H 0.0000 0.0000 'International Tables Vol C Tables 4.2.6.8 and 6.1.1.4'
Cl Cl 0.1484 0.1585 'International Tables Vol C Tables 4.2.6.8 and 6.1.1.4'
N N 0.0061 0.0033 'International Tables Vol C Tables 4.2.6.8 and 6.1.1.4'
O O 0.0106 0.0060 'International Tables Vol C Tables 4.2.6.8 and 6.1.1.4'

loop_
_diffrn_radiation_wavelength
0.71073

loop_
_geom_angle_atom_site_label_1
_geom_angle_atom_site_label_2
_geom_angle_atom_site_label_3
_geom_angle
_geom_angle_publ_flag
C16 C17 C12 119.12(19) n
C16 C17 C8 123.28(19) n
C12 C17 C8 117.6(2) n
C9 C8 N2 121.88(17) n
C9 C8 C17 120.77(18) n
N2 C8 C17 117.28(17) n
C7 N2 C8 123.85(17) n
N1 C7 N2 123.14(17) n
N1 C7 C5 115.47(16) n
N2 C7 C5 121.07(16) n
C1 C6 C5 119.9(2) n
C7 N1 O1 111.18(15) n
C6 C5 C4 119.55(18) n
C6 C5 C7 119.36(17) n
C4 C5 C7 120.97(19) n
C15 C16 C17 120.4(2) n
C8 C9 C10 120.5(2) n
C3 C4 C5 119.2(2) n
C11 C12 C13 122.5(2) n
C11 C12 C17 119.6(2) n
C13 C12 C17 117.9(3) n
C10 C11 C12 120.9(2) n
C2 C3 C4 121.2(2) n
C2 C1 C6 120.9(2) n
C2 C1 Cl1 119.76(18) n
C6 C1 Cl1 119.35(18) n
C3 C2 C1 119.1(2) n
C16 C15 C14 120.7(3) n
C14 C13 C12 121.6(3) n
C11 C10 C9 120.6(2) n
C13 C14 C15 120.2(2) n
C7 N2 H2N 114.2 n
C8 N2 H2N 110.4 n
N1 O1 H1O 105.0 n
C1 C6 H6 120.0 n
C5 C6 H6 120.0 n
C15 C16 H16 119.8 n
C17 C16 H16 119.8 n
C8 C9 H9 119.7 n
C10 C9 H9 119.7 n
C3 C4 H4 121.5 n
C5 C4 H4 119.3 n
C10 C11 H11 119.5 n
C12 C11 H11 119.5 n
C2 C3 H3 119.4 n
C4 C3 H3 119.4 n
C3 C2 H2 120.4 n
C1 C2 H2 120.4 n
C16 C15 H15 119.7 n
C14 C15 H15 119.7 n
C14 C13 H13 119.2 n
C12 C13 H13 119.2 n
C11 C10 H10 119.7 n
C9 C10 H10 119.7 n
C13 C14 H14 119.9 n
C15 C14 H14 119.9 n

loop_
_geom_bond_atom_site_label_1
_geom_bond_atom_site_label_2
_geom_bond_distance
_geom_bond_publ_flag
Cl1 C1 1.728(2) n
C17 C16 1.404(3) n
C17 C12 1.420(3) n
C17 C8 1.423(3) n
C8 C9 1.357(3) n
C8 N2 1.417(2) n
N2 C7 1.372(2) n
O1 N1 1.416(2) n
C7 N1 1.283(2) n
C7 C5 1.476(3) n
C6 C1 1.373(3) n
C6 C5 1.382(3) n
C5 C4 1.388(3) n
C16 C15 1.365(3) n
C9 C10 1.399(3) n
C4 C3 1.381(3) n
C12 C11 1.402(3) n
C12 C13 1.416(3) n
C11 C10 1.345(3) n
C3 C2 1.368(3) n
C1 C2 1.373(3) n
C15 C14 1.394(4) n
C13 C14 1.344(4) n
N2 H2N 0.9483 n
O1 H1O 0.8813 n
C6 H6 0.930 n
C16 H16 0.930 n
C9 H9 0.930 n
C4 H4 1.0590 n
C11 H11 0.930 n
C3 H3 0.930 n
C2 H2 0.930 n
C15 H15 0.930 n
C13 H13 0.930 n
C10 H10 0.930 n
C14 H14 0.930 n

loop_
_geom_hbond_atom_site_label_D
_geom_hbond_atom_site_label_H
_geom_hbond_atom_site_label_A
_geom_hbond_site_symmetry_A
_geom_hbond_distance_DH
_geom_hbond_distance_HA
_geom_hbond_distance_DA
_geom_hbond_angle_DHA
_geom_hbond_publ_flag
O1 H1O N1 2_757 0.88 1.98 2.768(2) 147 y

loop_
_cod_related_entry_id
_cod_related_entry_database
_cod_related_entry_code
1 ChemSpider 21126010
